data_7000474
loop_
_publ_author_name
'Rasc\'on-Cruz, Fernando'
'Huerta-Lavorie, Ra\'ul'
'Jancik, Vojtech'
'Toscano, Rub\'en Alfredo'
'Cea-Olivares, Raymundo'

_publ_section_title
;
 Solubilizing functionalized molecular aluminosilicates
;
_journal_issue 7
_journal_name_full 'Dalton Transactions'
_journal_page_first 1195
_journal_page_last 1200
_journal_paper_doi 10.1039/b815291h
_journal_year 2009
_chemical_formula_moiety 'C41 H69 Al N2 O4 S Si'
_chemical_formula_sum 'C41 H69 Al N2 O4 S Si'
_chemical_formula_weight 741.11
_chemical_name_systematic
;
?
;
_space_group_IT_number 14
_symmetry_cell_setting monoclinic
_symmetry_space_group_name_Hall '-P 2ybc'
_symmetry_space_group_name_H-M 'P 1 21/c 1'
_atom_sites_solution_hydrogens geom
_atom_sites_solution_primary direct
_atom_sites_solution_secondary difmap
_audit_creation_method SHELXL-97
_cell_angle_alpha 90.00
_cell_angle_beta 90.72(2)
_cell_angle_gamma 90.00
_cell_formula_units_Z 4
_cell_length_a 12.068(2)
_cell_length_b 19.698(3)
_cell_length_c 18.023(2)
_cell_measurement_reflns_used 5944
_cell_measurement_temperature 173(2)
_cell_measurement_theta_max 25.33
_cell_measurement_theta_min 2.26
_cell_volume 4284.0(11)
_computing_cell_refinement 'Bruker AXS SAINT (v 7.01A, Bruker 2003)'
_computing_data_collection 'SMART V 5.625 (Bruker, 1999)'
_computing_data_reduction 'Bruker AXS SAINT (v 7.01A, Bruker 2003)'
_computing_molecular_graphics 'Bruker AXS SHELXTL (v 6.12)'
_computing_publication_material 'SHELXL-97 (Sheldrick, 1997)'
_computing_structure_refinement 'SHELXL-97 (Sheldrick, 1997)'
_computing_structure_solution 'SHELXS-97 (Sheldrick, 1990)'
_diffrn_ambient_temperature 173(2)
_diffrn_detector_area_resol_mean 0.661
_diffrn_measured_fraction_theta_full 0.995
_diffrn_measured_fraction_theta_max 0.995
_diffrn_measurement_device_type 'Bruker Smart Apex CCD diffractometer'
_diffrn_measurement_method 'omega scan'
_diffrn_radiation_monochromator graphite
_diffrn_radiation_source 'fine-focus sealed tube'
_diffrn_radiation_type MoK\a
_diffrn_radiation_wavelength 0.71073
_diffrn_reflns_av_R_equivalents 0.0812
_diffrn_reflns_av_sigmaI/netI 0.0655
_diffrn_reflns_limit_h_max 14
_diffrn_reflns_limit_h_min -14
_diffrn_reflns_limit_k_max 23
_diffrn_reflns_limit_k_min -23
_diffrn_reflns_limit_l_max 21
_diffrn_reflns_limit_l_min -21
_diffrn_reflns_number 34989
_diffrn_reflns_theta_full 25.37
_diffrn_reflns_theta_max 25.37
_diffrn_reflns_theta_min 1.53
_exptl_absorpt_coefficient_mu 0.164
_exptl_absorpt_correction_T_max 0.979
_exptl_absorpt_correction_T_min 0.961
_exptl_absorpt_correction_type multi-scan
_exptl_absorpt_process_details 'Sadabs, Sheldrick 1996'
_exptl_crystal_colour colorless
_exptl_crystal_density_diffrn 1.149
_exptl_crystal_density_method 'not measured'
_exptl_crystal_description prism
_exptl_crystal_F_000 1616
_exptl_crystal_size_max 0.26
_exptl_crystal_size_mid 0.24
_exptl_crystal_size_min 0.15
_refine_diff_density_max 0.437
_refine_diff_density_min -0.261
_refine_diff_density_rms 0.055
_refine_ls_extinction_method none
_refine_ls_goodness_of_fit_ref 1.008
_refine_ls_hydrogen_treatment mixed
_refine_ls_matrix_type full
_refine_ls_number_parameters 476
_refine_ls_number_reflns 7829
_refine_ls_number_restraints 0
_refine_ls_restrained_S_all 1.008
_refine_ls_R_factor_all 0.0889
_refine_ls_R_factor_gt 0.0578
_refine_ls_shift/su_max 0.001
_refine_ls_shift/su_mean 0.000
_refine_ls_structure_factor_coef Fsqd
_refine_ls_weighting_details 'calc w=1/[\s^2^(Fo^2^)+(0.0577P)^2^+1.2512P] where P=(Fo^2^+2Fc^2^)/3'
_refine_ls_weighting_scheme calc
_refine_ls_wR_factor_gt 0.1241
_refine_ls_wR_factor_ref 0.1396
_reflns_number_gt 5461
_reflns_number_total 7829
_reflns_threshold_expression >2sigma(I)
_cod_data_source_file b815291h.txt
_cod_data_source_block Compound_6
_cod_depositor_comments
;
The following automatic conversions were performed:
'_symmetry_cell_setting' value 'Monoclinic' changed to 'monoclinic'
according to '/home/saulius/struct/CIF-dictionaries/cif_core.dic'
dictionary named 'cif_core.dic' version 2.4.1 from 2010-06-29.

Automatic conversion script
Id: cif_fix_enum 1527 2010-12-29 10:47:43Z saulius 
;
_cod_original_cell_volume 4284(1)
_cod_original_sg_symbol_H-M P2(1)/c
_cod_database_code 7000474

loop_
_symmetry_equiv_pos_as_xyz
'x, y, z'
'-x, y+1/2, -z+1/2'
'-x, -y, -z'
'x, -y-1/2, z-1/2'

loop_
_atom_site_label
_atom_site_type_symbol
_atom_site_fract_x
_atom_site_fract_y
_atom_site_fract_z
_atom_site_U_iso_or_equiv
_atom_site_adp_type
_atom_site_occupancy
_atom_site_symmetry_multiplicity
_atom_site_calc_flag
_atom_site_refinement_flags
_atom_site_disorder_assembly
_atom_site_disorder_group
Si1 Si 0.46480(6) 0.24331(3) 0.61755(4) 0.01960(18) Uani 1 1 d . . .
O4 O 0.49901(14) 0.16516(8) 0.63388(9) 0.0237(4) Uani 1 1 d . . .
Al1 Al 0.23442(6) 0.25155(4) 0.53796(4) 0.01739(18) Uani 1 1 d . . .
O3 O 0.51487(14) 0.28677(8) 0.68622(10) 0.0265(4) Uani 1 1 d . . .
S1 S 0.29918(7) 0.24834(4) 0.42298(4) 0.0337(2) Uani 1 1 d . . .
H1 H 0.389(3) 0.2529(14) 0.4363(17) 0.051 Uiso 1 1 d . . .
O2 O 0.52090(14) 0.26366(9) 0.53889(10) 0.0256(4) Uani 1 1 d . . .
N2 N 0.13456(16) 0.32609(10) 0.54336(11) 0.0192(5) Uani 1 1 d . . .
O1 O 0.33401(13) 0.25420(8) 0.60590(9) 0.0227(4) Uani 1 1 d . . .
N1 N 0.12731(16) 0.18131(10) 0.54502(11) 0.0194(5) Uani 1 1 d . . .
C7 C 0.1557(2) 0.46806(14) 0.67940(15) 0.0305(7) Uani 1 1 d . . .
H7A H 0.1354 0.4779 0.7290 0.037 Uiso 1 1 calc R . .
C8 C 0.1602(2) 0.39182(12) 0.57542(14) 0.0208(6) Uani 1 1 d . . .
C9 C 0.0428(2) 0.31912(12) 0.50164(14) 0.0202(6) Uani 1 1 d . . .
C10 C 0.1079(2) 0.04256(13) 0.68558(15) 0.0299(6) Uani 1 1 d . . .
H10A H 0.0763 0.0349 0.7328 0.036 Uiso 1 1 calc R . .
C11 C 0.2099(2) 0.51675(14) 0.63861(16) 0.0329(7) Uani 1 1 d . . .
H11A H 0.2260 0.5598 0.6600 0.039 Uiso 1 1 calc R . .
C12 C 0.1408(2) 0.11555(12) 0.58137(14) 0.0209(6) Uani 1 1 d . . .
C13 C 0.0057(2) 0.25541(13) 0.47644(14) 0.0227(6) Uani 1 1 d . . .
H13A H -0.055(2) 0.2584(12) 0.4426(15) 0.027 Uiso 1 1 d . . .
C14 C 0.1983(2) 0.06276(13) 0.54578(14) 0.0236(6) Uani 1 1 d . . .
C15 C 0.2166(2) 0.44098(13) 0.53321(14) 0.0242(6) Uani 1 1 d . . .
C16 C 0.0364(2) 0.19109(13) 0.50243(14) 0.0215(6) Uani 1 1 d . . .
C17 C 0.2107(2) 0.00143(13) 0.58351(15) 0.0274(6) Uani 1 1 d . . .
H17A H 0.2513 -0.0343 0.5611 0.033 Uiso 1 1 calc R . .
C18 C 0.5041(2) 0.35587(13) 0.71127(15) 0.0274(6) Uani 1 1 d . . .
C19 C 0.1303(2) 0.40503(13) 0.64950(15) 0.0249(6) Uani 1 1 d . . .
C20 C 0.1658(2) -0.00866(14) 0.65202(16) 0.0313(7) Uani 1 1 d . . .
H20A H 0.1748 -0.0511 0.6763 0.038 Uiso 1 1 calc R . .
C21 C 0.0946(2) 0.10583(13) 0.65159(15) 0.0260(6) Uani 1 1 d . . .
C22 C 0.2405(2) 0.50304(13) 0.56711(16) 0.0308(7) Uani 1 1 d . . .
H22A H 0.2790 0.5367 0.5399 0.037 Uiso 1 1 calc R . .
C23 C 0.0715(2) 0.35202(13) 0.69609(15) 0.0296(6) Uani 1 1 d . . .
H23A H 0.1028 0.3067 0.6829 0.035 Uiso 1 1 calc R . .
C24 C -0.0360(2) 0.13230(14) 0.48156(16) 0.0302(7) Uani 1 1 d . . .
H24A H -0.0096 0.0914 0.5071 0.045 Uiso 0.50 1 calc PR . .
H24B H -0.0335 0.1252 0.4278 0.045 Uiso 0.50 1 calc PR . .
H24C H -0.1124 0.1418 0.4961 0.045 Uiso 0.50 1 calc PR . .
H24D H -0.0941 0.1476 0.4469 0.045 Uiso 0.50 1 calc PR . .
H24E H -0.0702 0.1137 0.5262 0.045 Uiso 0.50 1 calc PR . .
H24F H 0.0087 0.0971 0.4579 0.045 Uiso 0.50 1 calc PR . .
C25 C -0.0258(2) 0.37943(13) 0.47982(16) 0.0305(7) Uani 1 1 d . . .
H25A H -0.0211 0.4139 0.5190 0.046 Uiso 0.50 1 calc PR . .
H25B H -0.1032 0.3654 0.4728 0.046 Uiso 0.50 1 calc PR . .
H25C H 0.0020 0.3984 0.4334 0.046 Uiso 0.50 1 calc PR . .
H25D H -0.0604 0.3713 0.4312 0.046 Uiso 0.50 1 calc PR . .
H25E H 0.0216 0.4197 0.4773 0.046 Uiso 0.50 1 calc PR . .
H25F H -0.0835 0.3867 0.5168 0.046 Uiso 0.50 1 calc PR . .
C26 C 0.4907(2) 0.12475(13) 0.70051(15) 0.0283(6) Uani 1 1 d . . .
C27 C 0.6306(2) 0.25109(14) 0.51076(15) 0.0295(6) Uani 1 1 d . . .
C28 C 0.0289(2) 0.16033(14) 0.69146(15) 0.0306(7) Uani 1 1 d . . .
H28A H 0.0349 0.2032 0.6621 0.037 Uiso 1 1 calc R . .
C29 C 0.2537(2) 0.42963(13) 0.45358(14) 0.0264(6) Uani 1 1 d . . .
H29A H 0.2236 0.3850 0.4362 0.032 Uiso 1 1 calc R . .
C30 C 0.6331(3) 0.17984(16) 0.47973(19) 0.0463(8) Uani 1 1 d . . .
H30A H 0.6272 0.1471 0.5204 0.069 Uiso 1 1 calc R . .
H30B H 0.7029 0.1726 0.4537 0.069 Uiso 1 1 calc R . .
H30C H 0.5707 0.1736 0.4450 0.069 Uiso 1 1 calc R . .
C31 C 0.2099(3) 0.48515(14) 0.40150(16) 0.0391(7) Uani 1 1 d . . .
H31A H 0.1290 0.4873 0.4045 0.059 Uiso 1 1 calc R . .
H31B H 0.2312 0.4747 0.3505 0.059 Uiso 1 1 calc R . .
H31C H 0.2416 0.5290 0.4162 0.059 Uiso 1 1 calc R . .
C32 C -0.0524(2) 0.35009(17) 0.67879(17) 0.0449(8) Uani 1 1 d . . .
H32A H -0.0882 0.3171 0.7113 0.067 Uiso 1 1 calc R . .
H32B H -0.0643 0.3368 0.6269 0.067 Uiso 1 1 calc R . .
H32C H -0.0843 0.3952 0.6870 0.067 Uiso 1 1 calc R . .
C33 C 0.6442(3) 0.30195(18) 0.44881(19) 0.0538(9) Uani 1 1 d . . .
H33A H 0.6339 0.3479 0.4682 0.081 Uiso 1 1 calc R . .
H33B H 0.5890 0.2931 0.4097 0.081 Uiso 1 1 calc R . .
H33C H 0.7188 0.2978 0.4283 0.081 Uiso 1 1 calc R . .
C34 C 0.3734(2) 0.07091(15) 0.47373(16) 0.0348(7) Uani 1 1 d . . .
H34A H 0.3975 0.1075 0.5070 0.052 Uiso 1 1 calc R . .
H34B H 0.4034 0.0786 0.4242 0.052 Uiso 1 1 calc R . .
H34C H 0.4004 0.0273 0.4930 0.052 Uiso 1 1 calc R . .
C35 C 0.0884(3) 0.36192(16) 0.77945(15) 0.0398(8) Uani 1 1 d . . .
H35A H 0.0590 0.3225 0.8059 0.060 Uiso 1 1 calc R . .
H35B H 0.0493 0.4029 0.7953 0.060 Uiso 1 1 calc R . .
H35C H 0.1676 0.3667 0.7907 0.060 Uiso 1 1 calc R . .
C36 C 0.2470(2) 0.06969(13) 0.46913(14) 0.0258(6) Uani 1 1 d . . .
H36A H 0.2217 0.1140 0.4479 0.031 Uiso 1 1 calc R . .
C37 C 0.0760(3) 0.17393(19) 0.76854(18) 0.0591(10) Uani 1 1 d . . .
H37A H 0.1529 0.1895 0.7646 0.089 Uiso 1 1 calc R . .
H37B H 0.0738 0.1321 0.7979 0.089 Uiso 1 1 calc R . .
H37C H 0.0318 0.2090 0.7928 0.089 Uiso 1 1 calc R . .
C38 C 0.2075(2) 0.01329(14) 0.41682(15) 0.0339(7) Uani 1 1 d . . .
H38A H 0.1263 0.0127 0.4150 0.051 Uiso 1 1 calc R . .
H38B H 0.2349 -0.0306 0.4350 0.051 Uiso 1 1 calc R . .
H38C H 0.2360 0.0216 0.3670 0.051 Uiso 1 1 calc R . .
C39 C 0.4942(3) 0.40350(15) 0.64543(17) 0.0474(9) Uani 1 1 d . . .
H39A H 0.5585 0.3978 0.6134 0.071 Uiso 1 1 calc R . .
H39B H 0.4911 0.4505 0.6631 0.071 Uiso 1 1 calc R . .
H39C H 0.4263 0.3930 0.6172 0.071 Uiso 1 1 calc R . .
C40 C 0.3798(2) 0.42658(15) 0.45097(16) 0.0371(7) Uani 1 1 d . . .
H40A H 0.4065 0.3895 0.4827 0.056 Uiso 1 1 calc R . .
H40B H 0.4108 0.4697 0.4687 0.056 Uiso 1 1 calc R . .
H40C H 0.4030 0.4186 0.3998 0.056 Uiso 1 1 calc R . .
C41 C 0.6080(3) 0.37020(18) 0.7562(2) 0.0617(11) Uani 1 1 d . . .
H41A H 0.6729 0.3660 0.7244 0.093 Uiso 1 1 calc R . .
H41B H 0.6140 0.3375 0.7971 0.093 Uiso 1 1 calc R . .
H41C H 0.6045 0.4163 0.7764 0.093 Uiso 1 1 calc R . .
C42 C 0.7174(2) 0.26043(18) 0.57056(18) 0.0503(9) Uani 1 1 d . . .
H42A H 0.7022 0.2296 0.6119 0.075 Uiso 1 1 calc R . .
H42B H 0.7158 0.3074 0.5883 0.075 Uiso 1 1 calc R . .
H42C H 0.7906 0.2503 0.5504 0.075 Uiso 1 1 calc R . .
C43 C -0.0931(3) 0.14213(17) 0.6962(2) 0.0540(9) Uani 1 1 d . . .
H43A H -0.1234 0.1350 0.6461 0.081 Uiso 1 1 calc R . .
H43B H -0.1332 0.1792 0.7202 0.081 Uiso 1 1 calc R . .
H43C H -0.1014 0.1004 0.7252 0.081 Uiso 1 1 calc R . .
C44 C 0.4014(3) 0.36031(17) 0.75779(18) 0.0507(9) Uani 1 1 d . . .
H44A H 0.3366 0.3475 0.7277 0.076 Uiso 1 1 calc R . .
H44B H 0.3924 0.4069 0.7757 0.076 Uiso 1 1 calc R . .
H44C H 0.4085 0.3294 0.8002 0.076 Uiso 1 1 calc R . .
C45 C 0.3801(3) 0.1380(2) 0.73652(18) 0.0584(10) Uani 1 1 d . . .
H45A H 0.3781 0.1849 0.7549 0.088 Uiso 1 1 calc R . .
H45B H 0.3704 0.1066 0.7781 0.088 Uiso 1 1 calc R . .
H45C H 0.3204 0.1313 0.6999 0.088 Uiso 1 1 calc R . .
C46 C 0.5854(3) 0.14182(18) 0.75230(18) 0.0518(9) Uani 1 1 d . . .
H46A H 0.6558 0.1316 0.7281 0.078 Uiso 1 1 calc R . .
H46B H 0.5794 0.1148 0.7977 0.078 Uiso 1 1 calc R . .
H46C H 0.5828 0.1902 0.7648 0.078 Uiso 1 1 calc R . .
C47 C 0.4983(3) 0.05210(15) 0.6748(2) 0.0619(11) Uani 1 1 d . . .
H47A H 0.5670 0.0457 0.6472 0.093 Uiso 1 1 calc R . .
H47B H 0.4346 0.0416 0.6425 0.093 Uiso 1 1 calc R . .
H47C H 0.4982 0.0218 0.7179 0.093 Uiso 1 1 calc R . .

loop_
_atom_site_aniso_label
_atom_site_aniso_U_11
_atom_site_aniso_U_22
_atom_site_aniso_U_33
_atom_site_aniso_U_23
_atom_site_aniso_U_13
_atom_site_aniso_U_12
Si1 0.0180(4) 0.0188(4) 0.0219(4) 0.0003(3) -0.0025(3) 0.0001(3)
O4 0.0258(10) 0.0218(10) 0.0234(10) 0.0027(8) 0.0003(8) 0.0023(8)
Al1 0.0172(4) 0.0150(4) 0.0199(4) -0.0007(3) 0.0001(3) 0.0001(3)
O3 0.0295(10) 0.0217(10) 0.0282(10) -0.0028(8) -0.0069(8) -0.0003(8)
S1 0.0457(5) 0.0278(4) 0.0279(4) -0.0007(3) 0.0114(3) 0.0005(3)
O2 0.0209(9) 0.0279(10) 0.0279(10) 0.0048(8) -0.0010(8) -0.0006(8)
N2 0.0183(11) 0.0169(11) 0.0223(12) -0.0002(9) -0.0025(9) 0.0019(9)
O1 0.0204(9) 0.0234(10) 0.0243(9) -0.0018(8) -0.0011(7) 0.0002(8)
N1 0.0217(11) 0.0151(11) 0.0213(12) -0.0002(9) -0.0014(9) 0.0007(9)
C7 0.0363(16) 0.0277(16) 0.0273(15) -0.0067(12) -0.0017(12) 0.0040(13)
C8 0.0193(13) 0.0187(13) 0.0244(14) -0.0022(11) -0.0042(11) 0.0046(11)
C9 0.0184(13) 0.0212(14) 0.0210(14) 0.0005(11) 0.0019(11) 0.0025(11)
C10 0.0323(16) 0.0306(16) 0.0269(15) 0.0063(13) 0.0026(12) -0.0047(13)
C11 0.0400(17) 0.0214(15) 0.0371(18) -0.0083(13) -0.0070(14) -0.0012(13)
C12 0.0196(13) 0.0183(13) 0.0247(14) 0.0023(11) -0.0052(11) -0.0045(11)
C13 0.0181(13) 0.0287(15) 0.0212(14) -0.0002(12) -0.0046(11) 0.0030(11)
C14 0.0233(14) 0.0190(14) 0.0284(15) -0.0014(11) -0.0021(11) -0.0048(11)
C15 0.0255(14) 0.0180(13) 0.0288(15) 0.0007(11) -0.0061(12) 0.0034(11)
C16 0.0189(13) 0.0234(14) 0.0223(14) -0.0015(11) 0.0001(11) -0.0029(11)
C17 0.0282(15) 0.0191(14) 0.0346(16) 0.0009(12) -0.0027(12) -0.0006(11)
C18 0.0311(15) 0.0209(14) 0.0301(16) -0.0048(12) -0.0058(12) -0.0019(12)
C19 0.0229(14) 0.0240(14) 0.0278(15) -0.0007(12) -0.0035(11) 0.0042(11)
C20 0.0357(16) 0.0217(15) 0.0363(17) 0.0079(13) -0.0033(13) -0.0043(12)
C21 0.0261(14) 0.0224(14) 0.0295(16) -0.0012(12) -0.0014(12) -0.0051(11)
C22 0.0345(16) 0.0205(15) 0.0374(17) -0.0008(13) -0.0019(13) -0.0035(12)
C23 0.0371(16) 0.0227(15) 0.0290(16) -0.0050(12) 0.0052(12) 0.0022(12)
C24 0.0250(15) 0.0284(16) 0.0370(17) -0.0019(13) -0.0068(12) -0.0047(12)
C25 0.0278(15) 0.0263(15) 0.0372(17) 0.0015(13) -0.0066(13) 0.0051(12)
C26 0.0327(15) 0.0260(15) 0.0261(15) 0.0073(12) -0.0039(12) -0.0008(12)
C27 0.0197(14) 0.0378(17) 0.0311(15) 0.0020(13) 0.0065(11) -0.0028(12)
C28 0.0382(17) 0.0259(15) 0.0280(16) 0.0022(12) 0.0080(13) -0.0024(13)
C29 0.0328(16) 0.0201(14) 0.0263(15) -0.0005(11) -0.0014(12) -0.0035(12)
C30 0.0362(18) 0.048(2) 0.055(2) -0.0100(17) 0.0141(16) 0.0014(15)
C31 0.052(2) 0.0313(17) 0.0337(17) 0.0059(14) -0.0039(14) -0.0003(15)
C32 0.0401(18) 0.057(2) 0.0373(18) -0.0005(16) 0.0034(14) -0.0123(16)
C33 0.044(2) 0.064(2) 0.053(2) 0.0227(19) 0.0157(16) -0.0047(18)
C34 0.0341(17) 0.0371(17) 0.0332(17) -0.0014(14) 0.0071(13) -0.0029(14)
C35 0.0455(19) 0.0440(19) 0.0301(17) -0.0005(14) 0.0038(14) -0.0015(15)
C36 0.0303(15) 0.0187(14) 0.0284(15) -0.0004(12) 0.0003(12) 0.0022(11)
C37 0.068(2) 0.065(2) 0.044(2) -0.0227(18) -0.0059(18) 0.020(2)
C38 0.0433(18) 0.0269(15) 0.0314(16) -0.0033(13) 0.0001(14) 0.0014(13)
C39 0.074(2) 0.0271(17) 0.0411(19) -0.0014(15) 0.0029(17) -0.0004(16)
C40 0.0414(18) 0.0388(18) 0.0312(17) -0.0024(14) 0.0051(14) -0.0031(14)
C41 0.056(2) 0.046(2) 0.083(3) -0.028(2) -0.033(2) 0.0029(18)
C42 0.0233(16) 0.080(3) 0.047(2) -0.0078(18) 0.0016(14) -0.0008(16)
C43 0.0418(19) 0.044(2) 0.077(3) -0.0093(19) 0.0137(18) 0.0045(16)
C44 0.058(2) 0.043(2) 0.051(2) -0.0119(17) 0.0136(17) -0.0015(17)
C45 0.045(2) 0.086(3) 0.044(2) 0.033(2) 0.0113(16) 0.0055(19)
C46 0.052(2) 0.055(2) 0.047(2) 0.0195(17) -0.0234(17) -0.0041(17)
C47 0.105(3) 0.0264(18) 0.054(2) 0.0116(16) -0.007(2) 0.0026(19)

loop_
_atom_type_symbol
_atom_type_description
_atom_type_scat_dispersion_real
_atom_type_scat_dispersion_imag
_atom_type_scat_source
C C 0.0033 0.0016 'International Tables Vol C Tables 4.2.6.8 and 6.1.1.4'
H H 0.0000 0.0000 'International Tables Vol C Tables 4.2.6.8 and 6.1.1.4'
N N 0.0061 0.0033 'International Tables Vol C Tables 4.2.6.8 and 6.1.1.4'
O O 0.0106 0.0060 'International Tables Vol C Tables 4.2.6.8 and 6.1.1.4'
Al Al 0.0645 0.0514 'International Tables Vol C Tables 4.2.6.8 and 6.1.1.4'
Si Si 0.0817 0.0704 'International Tables Vol C Tables 4.2.6.8 and 6.1.1.4'
S S 0.1246 0.1234 'International Tables Vol C Tables 4.2.6.8 and 6.1.1.4'

loop_
_geom_angle_atom_site_label_1
_geom_angle_atom_site_label_2
_geom_angle_atom_site_label_3
_geom_angle
_geom_angle_site_symmetry_1
_geom_angle_site_symmetry_3
_geom_angle_publ_flag
O1 Si1 O3 112.79(10) . . ?
O1 Si1 O4 113.52(9) . . ?
O3 Si1 O4 105.80(9) . . ?
O1 Si1 O2 105.79(9) . . ?
O3 Si1 O2 112.38(10) . . ?
O4 Si1 O2 106.51(9) . . ?
C26 O4 Si1 130.85(16) . . ?
O1 Al1 N1 116.63(9) . . ?
O1 Al1 N2 112.37(9) . . ?
N1 Al1 N2 97.28(9) . . ?
O1 Al1 S1 114.64(7) . . ?
N1 Al1 S1 106.80(7) . . ?
N2 Al1 S1 107.45(7) . . ?
C18 O3 Si1 134.96(16) . . ?
Al1 S1 H1 98.6(16) . . ?
C27 O2 Si1 130.99(16) . . ?
C9 N2 C8 119.1(2) . . ?
C9 N2 Al1 114.35(16) . . ?
C8 N2 Al1 125.26(15) . . ?
Si1 O1 Al1 140.64(12) . . ?
C16 N1 C12 118.0(2) . . ?
C16 N1 Al1 114.10(16) . . ?
C12 N1 Al1 127.19(16) . . ?
C11 C7 C19 121.3(3) . . ?
C11 C7 H7A 119.3 . . ?
C19 C7 H7A 119.3 . . ?
C19 C8 C15 120.9(2) . . ?
C19 C8 N2 119.1(2) . . ?
C15 C8 N2 120.0(2) . . ?
N2 C9 C13 122.1(2) . . ?
N2 C9 C25 121.2(2) . . ?
C13 C9 C25 116.7(2) . . ?
C20 C10 C21 121.3(3) . . ?
C20 C10 H10A 119.4 . . ?
C21 C10 H10A 119.4 . . ?
C22 C11 C7 119.9(3) . . ?
C22 C11 H11A 120.0 . . ?
C7 C11 H11A 120.0 . . ?
C21 C12 C14 120.9(2) . . ?
C21 C12 N1 118.9(2) . . ?
C14 C12 N1 120.2(2) . . ?
C16 C13 C9 128.2(2) . . ?
C16 C13 H13A 118.0(15) . . ?
C9 C13 H13A 113.2(15) . . ?
C17 C14 C12 117.9(2) . . ?
C17 C14 C36 118.9(2) . . ?
C12 C14 C36 123.2(2) . . ?
C22 C15 C8 117.6(2) . . ?
C22 C15 C29 118.6(2) . . ?
C8 C15 C29 123.8(2) . . ?
N1 C16 C13 122.1(2) . . ?
N1 C16 C24 120.2(2) . . ?
C13 C16 C24 117.7(2) . . ?
C20 C17 C14 121.7(3) . . ?
C20 C17 H17A 119.2 . . ?
C14 C17 H17A 119.2 . . ?
O3 C18 C44 107.9(2) . . ?
O3 C18 C41 105.5(2) . . ?
C44 C18 C41 111.9(3) . . ?
O3 C18 C39 110.2(2) . . ?
C44 C18 C39 110.0(3) . . ?
C41 C18 C39 111.2(3) . . ?
C7 C19 C8 118.4(2) . . ?
C7 C19 C23 120.2(2) . . ?
C8 C19 C23 121.5(2) . . ?
C17 C20 C10 120.0(3) . . ?
C17 C20 H20A 120.0 . . ?
C10 C20 H20A 120.0 . . ?
C10 C21 C12 118.2(2) . . ?
C10 C21 C28 118.7(2) . . ?
C12 C21 C28 123.1(2) . . ?
C11 C22 C15 121.8(3) . . ?
C11 C22 H22A 119.1 . . ?
C15 C22 H22A 119.1 . . ?
C19 C23 C32 111.6(2) . . ?
C19 C23 C35 113.5(2) . . ?
C32 C23 C35 108.8(2) . . ?
C19 C23 H23A 107.6 . . ?
C32 C23 H23A 107.6 . . ?
C35 C23 H23A 107.6 . . ?
C16 C24 H24A 109.5 . . ?
C16 C24 H24B 109.5 . . ?
H24A C24 H24B 109.5 . . ?
C16 C24 H24C 109.5 . . ?
H24A C24 H24C 109.5 . . ?
H24B C24 H24C 109.5 . . ?
C16 C24 H24D 109.5 . . ?
H24A C24 H24D 141.1 . . ?
H24B C24 H24D 56.3 . . ?
H24C C24 H24D 56.3 . . ?
C16 C24 H24E 109.5 . . ?
H24A C24 H24E 56.3 . . ?
H24B C24 H24E 141.1 . . ?
H24C C24 H24E 56.3 . . ?
H24D C24 H24E 109.5 . . ?
C16 C24 H24F 109.5 . . ?
H24A C24 H24F 56.3 . . ?
H24B C24 H24F 56.3 . . ?
H24C C24 H24F 141.1 . . ?
H24D C24 H24F 109.5 . . ?
H24E C24 H24F 109.5 . . ?
C9 C25 H25A 109.5 . . ?
C9 C25 H25B 109.5 . . ?
H25A C25 H25B 109.5 . . ?
C9 C25 H25C 109.5 . . ?
H25A C25 H25C 109.5 . . ?
H25B C25 H25C 109.5 . . ?
C9 C25 H25D 109.5 . . ?
H25A C25 H25D 141.1 . . ?
H25B C25 H25D 56.3 . . ?
H25C C25 H25D 56.3 . . ?
C9 C25 H25E 109.5 . . ?
H25A C25 H25E 56.3 . . ?
H25B C25 H25E 141.1 . . ?
H25C C25 H25E 56.3 . . ?
H25D C25 H25E 109.5 . . ?
C9 C25 H25F 109.5 . . ?
H25A C25 H25F 56.3 . . ?
H25B C25 H25F 56.3 . . ?
H25C C25 H25F 141.1 . . ?
H25D C25 H25F 109.5 . . ?
H25E C25 H25F 109.5 . . ?
O4 C26 C46 109.4(2) . . ?
O4 C26 C47 105.2(2) . . ?
C46 C26 C47 110.7(3) . . ?
O4 C26 C45 109.4(2) . . ?
C46 C26 C45 111.3(3) . . ?
C47 C26 C45 110.7(3) . . ?
O2 C27 C42 111.1(2) . . ?
O2 C27 C33 104.8(2) . . ?
C42 C27 C33 111.5(3) . . ?
O2 C27 C30 108.2(2) . . ?
C42 C27 C30 111.2(3) . . ?
C33 C27 C30 109.8(3) . . ?
C43 C28 C37 110.0(3) . . ?
C43 C28 C21 111.8(2) . . ?
C37 C28 C21 111.4(2) . . ?
C43 C28 H28A 107.8 . . ?
C37 C28 H28A 107.8 . . ?
C21 C28 H28A 107.8 . . ?
C40 C29 C15 109.9(2) . . ?
C40 C29 C31 110.2(2) . . ?
C15 C29 C31 111.7(2) . . ?
C40 C29 H29A 108.3 . . ?
C15 C29 H29A 108.3 . . ?
C31 C29 H29A 108.3 . . ?
C27 C30 H30A 109.5 . . ?
C27 C30 H30B 109.5 . . ?
H30A C30 H30B 109.5 . . ?
C27 C30 H30C 109.5 . . ?
H30A C30 H30C 109.5 . . ?
H30B C30 H30C 109.5 . . ?
C29 C31 H31A 109.5 . . ?
C29 C31 H31B 109.5 . . ?
H31A C31 H31B 109.5 . . ?
C29 C31 H31C 109.5 . . ?
H31A C31 H31C 109.5 . . ?
H31B C31 H31C 109.5 . . ?
C23 C32 H32A 109.5 . . ?
C23 C32 H32B 109.5 . . ?
H32A C32 H32B 109.5 . . ?
C23 C32 H32C 109.5 . . ?
H32A C32 H32C 109.5 . . ?
H32B C32 H32C 109.5 . . ?
C27 C33 H33A 109.5 . . ?
C27 C33 H33B 109.5 . . ?
H33A C33 H33B 109.5 . . ?
C27 C33 H33C 109.5 . . ?
H33A C33 H33C 109.5 . . ?
H33B C33 H33C 109.5 . . ?
C36 C34 H34A 109.5 . . ?
C36 C34 H34B 109.5 . . ?
H34A C34 H34B 109.5 . . ?
C36 C34 H34C 109.5 . . ?
H34A C34 H34C 109.5 . . ?
H34B C34 H34C 109.5 . . ?
C23 C35 H35A 109.5 . . ?
C23 C35 H35B 109.5 . . ?
H35A C35 H35B 109.5 . . ?
C23 C35 H35C 109.5 . . ?
H35A C35 H35C 109.5 . . ?
H35B C35 H35C 109.5 . . ?
C14 C36 C34 110.5(2) . . ?
C14 C36 C38 112.0(2) . . ?
C34 C36 C38 110.4(2) . . ?
C14 C36 H36A 107.9 . . ?
C34 C36 H36A 107.9 . . ?
C38 C36 H36A 107.9 . . ?
C28 C37 H37A 109.5 . . ?
C28 C37 H37B 109.5 . . ?
H37A C37 H37B 109.5 . . ?
C28 C37 H37C 109.5 . . ?
H37A C37 H37C 109.5 . . ?
H37B C37 H37C 109.5 . . ?
C36 C38 H38A 109.5 . . ?
C36 C38 H38B 109.5 . . ?
H38A C38 H38B 109.5 . . ?
C36 C38 H38C 109.5 . . ?
H38A C38 H38C 109.5 . . ?
H38B C38 H38C 109.5 . . ?
C18 C39 H39A 109.5 . . ?
C18 C39 H39B 109.5 . . ?
H39A C39 H39B 109.5 . . ?
C18 C39 H39C 109.5 . . ?
H39A C39 H39C 109.5 . . ?
H39B C39 H39C 109.5 . . ?
C29 C40 H40A 109.5 . . ?
C29 C40 H40B 109.5 . . ?
H40A C40 H40B 109.5 . . ?
C29 C40 H40C 109.5 . . ?
H40A C40 H40C 109.5 . . ?
H40B C40 H40C 109.5 . . ?
C18 C41 H41A 109.5 . . ?
C18 C41 H41B 109.5 . . ?
H41A C41 H41B 109.5 . . ?
C18 C41 H41C 109.5 . . ?
H41A C41 H41C 109.5 . . ?
H41B C41 H41C 109.5 . . ?
C27 C42 H42A 109.5 . . ?
C27 C42 H42B 109.5 . . ?
H42A C42 H42B 109.5 . . ?
C27 C42 H42C 109.5 . . ?
H42A C42 H42C 109.5 . . ?
H42B C42 H42C 109.5 . . ?
C28 C43 H43A 109.5 . . ?
C28 C43 H43B 109.5 . . ?
H43A C43 H43B 109.5 . . ?
C28 C43 H43C 109.5 . . ?
H43A C43 H43C 109.5 . . ?
H43B C43 H43C 109.5 . . ?
C18 C44 H44A 109.5 . . ?
C18 C44 H44B 109.5 . . ?
H44A C44 H44B 109.5 . . ?
C18 C44 H44C 109.5 . . ?
H44A C44 H44C 109.5 . . ?
H44B C44 H44C 109.5 . . ?
C26 C45 H45A 109.5 . . ?
C26 C45 H45B 109.5 . . ?
H45A C45 H45B 109.5 . . ?
C26 C45 H45C 109.5 . . ?
H45A C45 H45C 109.5 . . ?
H45B C45 H45C 109.5 . . ?
C26 C46 H46A 109.5 . . ?
C26 C46 H46B 109.5 . . ?
H46A C46 H46B 109.5 . . ?
C26 C46 H46C 109.5 . . ?
H46A C46 H46C 109.5 . . ?
H46B C46 H46C 109.5 . . ?
C26 C47 H47A 109.5 . . ?
C26 C47 H47B 109.5 . . ?
H47A C47 H47B 109.5 . . ?
C26 C47 H47C 109.5 . . ?
H47A C47 H47C 109.5 . . ?
H47B C47 H47C 109.5 . . ?

loop_
_geom_bond_atom_site_label_1
_geom_bond_atom_site_label_2
_geom_bond_distance
_geom_bond_site_symmetry_2
_geom_bond_publ_flag
Si1 O1 1.6041(18) . ?
Si1 O3 1.6157(18) . ?
Si1 O4 1.6197(18) . ?
Si1 O2 1.6288(19) . ?
O4 C26 1.445(3) . ?
Al1 O1 1.7058(18) . ?
Al1 N1 1.899(2) . ?
Al1 N2 1.903(2) . ?
Al1 S1 2.2248(11) . ?
O3 C18 1.441(3) . ?
S1 H1 1.11(3) . ?
O2 C27 1.445(3) . ?
N2 C9 1.337(3) . ?
N2 C8 1.450(3) . ?
N1 C16 1.345(3) . ?
N1 C12 1.460(3) . ?
C7 C11 1.378(4) . ?
C7 C19 1.386(4) . ?
C7 H7A 0.9500 . ?
C8 C19 1.411(4) . ?
C8 C15 1.412(4) . ?
C9 C13 1.406(4) . ?
C9 C25 1.498(3) . ?
C10 C20 1.372(4) . ?
C10 C21 1.397(4) . ?
C10 H10A 0.9500 . ?
C11 C22 1.372(4) . ?
C11 H11A 0.9500 . ?
C12 C21 1.403(4) . ?
C12 C14 1.409(3) . ?
C13 C16 1.399(4) . ?
C13 H13A 0.95(3) . ?
C14 C17 1.393(4) . ?
C14 C36 1.514(4) . ?
C15 C22 1.395(4) . ?
C15 C29 1.525(4) . ?
C16 C24 1.496(3) . ?
C17 C20 1.369(4) . ?
C17 H17A 0.9500 . ?
C18 C44 1.508(4) . ?
C18 C41 1.511(4) . ?
C18 C39 1.516(4) . ?
C19 C23 1.521(4) . ?
C20 H20A 0.9500 . ?
C21 C28 1.520(4) . ?
C22 H22A 0.9500 . ?
C23 C32 1.524(4) . ?
C23 C35 1.526(4) . ?
C23 H23A 1.0000 . ?
C24 H24A 0.9800 . ?
C24 H24B 0.9800 . ?
C24 H24C 0.9800 . ?
C24 H24D 0.9800 . ?
C24 H24E 0.9800 . ?
C24 H24F 0.9800 . ?
C25 H25A 0.9800 . ?
C25 H25B 0.9800 . ?
C25 H25C 0.9800 . ?
C25 H25D 0.9800 . ?
C25 H25E 0.9800 . ?
C25 H25F 0.9800 . ?
C26 C46 1.505(4) . ?
C26 C47 1.508(4) . ?
C26 C45 1.514(4) . ?
C27 C42 1.505(4) . ?
C27 C33 1.511(4) . ?
C27 C30 1.511(4) . ?
C28 C43 1.518(4) . ?
C28 C37 1.518(4) . ?
C28 H28A 1.0000 . ?
C29 C40 1.524(4) . ?
C29 C31 1.531(4) . ?
C29 H29A 1.0000 . ?
C30 H30A 0.9800 . ?
C30 H30B 0.9800 . ?
C30 H30C 0.9800 . ?
C31 H31A 0.9800 . ?
C31 H31B 0.9800 . ?
C31 H31C 0.9800 . ?
C32 H32A 0.9800 . ?
C32 H32B 0.9800 . ?
C32 H32C 0.9800 . ?
C33 H33A 0.9800 . ?
C33 H33B 0.9800 . ?
C33 H33C 0.9800 . ?
C34 C36 1.527(4) . ?
C34 H34A 0.9800 . ?
C34 H34B 0.9800 . ?
C34 H34C 0.9800 . ?
C35 H35A 0.9800 . ?
C35 H35B 0.9800 . ?
C35 H35C 0.9800 . ?
C36 C38 1.529(4) . ?
C36 H36A 1.0000 . ?
C37 H37A 0.9800 . ?
C37 H37B 0.9800 . ?
C37 H37C 0.9800 . ?
C38 H38A 0.9800 . ?
C38 H38B 0.9800 . ?
C38 H38C 0.9800 . ?
C39 H39A 0.9800 . ?
C39 H39B 0.9800 . ?
C39 H39C 0.9800 . ?
C40 H40A 0.9800 . ?
C40 H40B 0.9800 . ?
C40 H40C 0.9800 . ?
C41 H41A 0.9800 . ?
C41 H41B 0.9800 . ?
C41 H41C 0.9800 . ?
C42 H42A 0.9800 . ?
C42 H42B 0.9800 . ?
C42 H42C 0.9800 . ?
C43 H43A 0.9800 . ?
C43 H43B 0.9800 . ?
C43 H43C 0.9800 . ?
C44 H44A 0.9800 . ?
C44 H44B 0.9800 . ?
C44 H44C 0.9800 . ?
C45 H45A 0.9800 . ?
C45 H45B 0.9800 . ?
C45 H45C 0.9800 . ?
C46 H46A 0.9800 . ?
C46 H46B 0.9800 . ?
C46 H46C 0.9800 . ?
C47 H47A 0.9800 . ?
C47 H47B 0.9800 . ?
C47 H47C 0.9800 . ?

loop_
_geom_hbond_atom_site_label_D
_geom_hbond_atom_site_label_H
_geom_hbond_atom_site_label_A
_geom_hbond_distance_DH
_geom_hbond_distance_HA
_geom_hbond_distance_DA
_geom_hbond_angle_DHA
_geom_hbond_site_symmetry_A
S1 H1 O2 1.11(3) 2.43(3) 3.387(2) 143(2) .

loop_
_geom_torsion_atom_site_label_1
_geom_torsion_atom_site_label_2
_geom_torsion_atom_site_label_3
_geom_torsion_atom_site_label_4
_geom_torsion
_geom_torsion_site_symmetry_1
_geom_torsion_site_symmetry_2
_geom_torsion_site_symmetry_3
_geom_torsion_site_symmetry_4
_geom_torsion_publ_flag
O1 Si1 O4 C26 -76.9(2) . . . . ?
O3 Si1 O4 C26 47.3(2) . . . . ?
O2 Si1 O4 C26 167.1(2) . . . . ?
O1 Si1 O3 C18 -46.3(3) . . . . ?
O4 Si1 O3 C18 -170.9(2) . . . . ?
O2 Si1 O3 C18 73.2(2) . . . . ?
O1 Si1 O2 C27 -165.4(2) . . . . ?
O3 Si1 O2 C27 71.1(2) . . . . ?
O4 Si1 O2 C27 -44.3(2) . . . . ?
O1 Al1 N2 C9 -166.90(16) . . . . ?
N1 Al1 N2 C9 -44.13(18) . . . . ?
S1 Al1 N2 C9 66.09(18) . . . . ?
O1 Al1 N2 C8 26.1(2) . . . . ?
N1 Al1 N2 C8 148.84(19) . . . . ?
S1 Al1 N2 C8 -100.94(19) . . . . ?
O3 Si1 O1 Al1 152.77(16) . . . . ?
O4 Si1 O1 Al1 -86.90(18) . . . . ?
O2 Si1 O1 Al1 29.54(19) . . . . ?
N1 Al1 O1 Si1 112.48(17) . . . . ?
N2 Al1 O1 Si1 -136.44(16) . . . . ?
S1 Al1 O1 Si1 -13.4(2) . . . . ?
O1 Al1 N1 C16 164.07(16) . . . . ?
N2 Al1 N1 C16 44.51(18) . . . . ?
S1 Al1 N1 C16 -66.24(17) . . . . ?
O1 Al1 N1 C12 -26.1(2) . . . . ?
N2 Al1 N1 C12 -145.6(2) . . . . ?
S1 Al1 N1 C12 103.61(19) . . . . ?
C9 N2 C8 C19 97.1(3) . . . . ?
Al1 N2 C8 C19 -96.4(2) . . . . ?
C9 N2 C8 C15 -84.3(3) . . . . ?
Al1 N2 C8 C15 82.1(3) . . . . ?
C8 N2 C9 C13 -172.0(2) . . . . ?
Al1 N2 C9 C13 20.1(3) . . . . ?
C8 N2 C9 C25 7.7(3) . . . . ?
Al1 N2 C9 C25 -160.23(19) . . . . ?
C19 C7 C11 C22 -0.5(4) . . . . ?
C16 N1 C12 C21 -88.3(3) . . . . ?
Al1 N1 C12 C21 102.2(2) . . . . ?
C16 N1 C12 C14 90.9(3) . . . . ?
Al1 N1 C12 C14 -78.6(3) . . . . ?
N2 C9 C13 C16 16.7(4) . . . . ?
C25 C9 C13 C16 -163.0(3) . . . . ?
C21 C12 C14 C17 -2.0(4) . . . . ?
N1 C12 C14 C17 178.8(2) . . . . ?
C21 C12 C14 C36 178.2(2) . . . . ?
N1 C12 C14 C36 -1.1(4) . . . . ?
C19 C8 C15 C22 -0.6(4) . . . . ?
N2 C8 C15 C22 -179.2(2) . . . . ?
C19 C8 C15 C29 178.6(2) . . . . ?
N2 C8 C15 C29 0.0(4) . . . . ?
C12 N1 C16 C13 168.1(2) . . . . ?
Al1 N1 C16 C13 -21.0(3) . . . . ?
C12 N1 C16 C24 -11.6(3) . . . . ?
Al1 N1 C16 C24 159.25(19) . . . . ?
C9 C13 C16 N1 -16.1(4) . . . . ?
C9 C13 C16 C24 163.6(3) . . . . ?
C12 C14 C17 C20 2.1(4) . . . . ?
C36 C14 C17 C20 -178.1(2) . . . . ?
Si1 O3 C18 C44 84.7(3) . . . . ?
Si1 O3 C18 C41 -155.5(2) . . . . ?
Si1 O3 C18 C39 -35.4(3) . . . . ?
C11 C7 C19 C8 -0.7(4) . . . . ?
C11 C7 C19 C23 179.4(2) . . . . ?
C15 C8 C19 C7 1.3(4) . . . . ?
N2 C8 C19 C7 179.8(2) . . . . ?
C15 C8 C19 C23 -178.8(2) . . . . ?
N2 C8 C19 C23 -0.3(4) . . . . ?
C14 C17 C20 C10 -0.7(4) . . . . ?
C21 C10 C20 C17 -0.8(4) . . . . ?
C20 C10 C21 C12 0.8(4) . . . . ?
C20 C10 C21 C28 179.6(2) . . . . ?
C14 C12 C21 C10 0.6(4) . . . . ?
N1 C12 C21 C10 179.8(2) . . . . ?
C14 C12 C21 C28 -178.1(2) . . . . ?
N1 C12 C21 C28 1.1(4) . . . . ?
C7 C11 C22 C15 1.2(4) . . . . ?
C8 C15 C22 C11 -0.6(4) . . . . ?
C29 C15 C22 C11 -179.9(2) . . . . ?
C7 C19 C23 C32 99.2(3) . . . . ?
C8 C19 C23 C32 -80.7(3) . . . . ?
C7 C19 C23 C35 -24.2(4) . . . . ?
C8 C19 C23 C35 155.9(2) . . . . ?
Si1 O4 C26 C46 -79.8(3) . . . . ?
Si1 O4 C26 C47 161.2(2) . . . . ?
Si1 O4 C26 C45 42.3(3) . . . . ?
Si1 O2 C27 C42 -40.4(3) . . . . ?
Si1 O2 C27 C33 -160.9(2) . . . . ?
Si1 O2 C27 C30 81.9(3) . . . . ?
C10 C21 C28 C43 -67.8(3) . . . . ?
C12 C21 C28 C43 110.9(3) . . . . ?
C10 C21 C28 C37 55.8(3) . . . . ?
C12 C21 C28 C37 -125.5(3) . . . . ?
C22 C15 C29 C40 67.5(3) . . . . ?
C8 C15 C29 C40 -111.7(3) . . . . ?
C22 C15 C29 C31 -55.1(3) . . . . ?
C8 C15 C29 C31 125.7(3) . . . . ?
C17 C14 C36 C34 -69.8(3) . . . . ?
C12 C14 C36 C34 110.1(3) . . . . ?
C17 C14 C36 C38 53.8(3) . . . . ?
C12 C14 C36 C38 -126.4(3) . . . . ?
